data_7057278
loop_
_publ_author_name
'Villa-P\'erez, C.'
'Ortega, I. C.'
'V\'elez-Mac\'ias, A.'
'Pay\'an, A. M.'
'Echeverr\'ia, G. A.'
'Soria, D. B.'
'Valencia-Uribe, G. C.'

_publ_section_title
;
 Crystal structure, physicochemical properties, Hirshfeld surface analysis
 and antibacterial activity assays of transition metal complexes of
 6-methoxyquinoline
;
_journal_issue 9
_journal_name_full 'New Journal of Chemistry'
_journal_page_first 7166
_journal_paper_doi 10.1039/C8NJ00661J
_journal_volume 42
_journal_year 2018
_chemical_formula_moiety 'Zn1, Cl2, (C10 H9 N1 O1)2'
_chemical_formula_sum 'C20 H18 Cl2 N2 O2 Zn'
_chemical_formula_weight 454.63
_space_group_IT_number 14
_space_group_name_Hall '-P 2ybc'
_space_group_name_H-M_alt 'P 1 21/c 1'
_symmetry_cell_setting monoclinic
_symmetry_Int_Tables_number 14
_symmetry_space_group_name_Hall '-P 2ybc'
_symmetry_space_group_name_H-M 'P 1 21/c 1'
_atom_sites_solution_hydrogens mixed
_audit_creation_date 2017-12-28T10:37:41-00:00
_audit_creation_method 'WinGX routine CIF_UPDATE'
_audit_update_record
;
2017-12-29 deposited with the CCDC.
2018-04-06 downloaded from the CCDC.
;
_cell_angle_alpha 90
_cell_angle_beta 91.344(4)
_cell_angle_gamma 90
_cell_formula_units_Z 4
_cell_length_a 10.3857(4)
_cell_length_b 15.2082(6)
_cell_length_c 12.5660(6)
_cell_measurement_reflns_used 4622
_cell_measurement_temperature 297(2)
_cell_measurement_theta_max 28.176
_cell_measurement_theta_min 4.067
_cell_volume 1984.23(14)
_computing_cell_refinement
;
        CrysAlisPro, Agilent Technologies,
        Version 1.171.37.31 (release 14-01-2014 CrysAlis171 .NET)
        (compiled Jan 14 2014,18:38:05)
;
_computing_data_collection
;
        CrysAlisPro, Agilent Technologies,
        Version 1.171.37.31 (release 14-01-2014 CrysAlis171 .NET)
        (compiled Jan 14 2014,18:38:05)
;
_computing_data_reduction
;
        CrysAlisPro, Agilent Technologies,
        Version 1.171.37.31 (release 14-01-2014 CrysAlis171 .NET)
        (compiled Jan 14 2014,18:38:05)
;
_computing_structure_refinement 'SHELXL-2014/7 (Sheldrick, 2014)'
_diffrn_ambient_temperature 297(2)
_diffrn_detector 'CCD plate'
_diffrn_detector_area_resol_mean 16.0604
_diffrn_detector_type Eos
_diffrn_measured_fraction_theta_full 0.998
_diffrn_measured_fraction_theta_max 0.872
_diffrn_measurement_device 'four-circle diffractometer'
_diffrn_measurement_device_type 'Xcalibur, Eos, Gemini'
_diffrn_measurement_method '\w scans'
_diffrn_orient_matrix_UB_11 0.0120075
_diffrn_orient_matrix_UB_12 -0.0454968
_diffrn_orient_matrix_UB_13 0.0075866
_diffrn_orient_matrix_UB_21 -0.0538237
_diffrn_orient_matrix_UB_22 -0.0028145
_diffrn_orient_matrix_UB_23 0.0335635
_diffrn_orient_matrix_UB_31 -0.0402366
_diffrn_orient_matrix_UB_32 -0.0098196
_diffrn_orient_matrix_UB_33 -0.0448302
_diffrn_radiation_monochromator graphite
_diffrn_radiation_probe x-ray
_diffrn_radiation_type MoK\a
_diffrn_radiation_wavelength 0.71073
_diffrn_reflns_av_R_equivalents 0.0528
_diffrn_reflns_av_unetI/netI 0.0533
_diffrn_reflns_Laue_measured_fraction_full 0.998
_diffrn_reflns_Laue_measured_fraction_max 0.872
_diffrn_reflns_limit_h_max 14
_diffrn_reflns_limit_h_min -14
_diffrn_reflns_limit_k_max 18
_diffrn_reflns_limit_k_min -19
_diffrn_reflns_limit_l_max 16
_diffrn_reflns_limit_l_min -12
_diffrn_reflns_number 17617
_diffrn_reflns_point_group_measured_fraction_full 0.998
_diffrn_reflns_point_group_measured_fraction_max 0.872
_diffrn_reflns_theta_full 25.242
_diffrn_reflns_theta_max 29.558
_diffrn_reflns_theta_min 3.132
_diffrn_source 'Enhance (Mo) X-ray Source'
_exptl_absorpt_coefficient_mu 1.524
_exptl_absorpt_correction_T_max 1
_exptl_absorpt_correction_T_min 0.65788
_exptl_absorpt_correction_type multi-scan
_exptl_absorpt_process_details
;
        CrysAlisPro, Agilent Technologies,
        Version 1.171.37.31 (release 14-01-2014 CrysAlis171 .NET)
        (compiled Jan 14 2014,18:38:05)
        Empirical absorption correction using spherical harmonics,
 implemented in SCALE3 ABSPACK scaling algorithm.
;
_exptl_crystal_colour colourless
_exptl_crystal_density_diffrn 1.522
_exptl_crystal_description fragment
_exptl_crystal_F_000 928
_exptl_crystal_size_max 0.321
_exptl_crystal_size_mid 0.235
_exptl_crystal_size_min 0.136
_refine_diff_density_max 0.729
_refine_diff_density_min -0.289
_refine_diff_density_rms 0.084
_refine_ls_extinction_method none
_refine_ls_goodness_of_fit_ref 1.071
_refine_ls_hydrogen_treatment mixed
_refine_ls_matrix_type full
_refine_ls_number_parameters 304
_refine_ls_number_reflns 4850
_refine_ls_number_restraints 0
_refine_ls_restrained_S_all 1.071
_refine_ls_R_factor_all 0.0754
_refine_ls_R_factor_gt 0.0481
_refine_ls_shift/su_max 0.001
_refine_ls_shift/su_mean 0
_refine_ls_structure_factor_coef Fsqd
_refine_ls_weighting_details 'w=1/[\s^2^(Fo^2^)+(0.0600P)^2^+0.8165P] where P=(Fo^2^+2Fc^2^)/3'
_refine_ls_weighting_scheme calc
_refine_ls_wR_factor_gt 0.1126
_refine_ls_wR_factor_ref 0.133
_reflns_Friedel_coverage 0
_reflns_number_gt 3489
_reflns_number_total 4850
_reflns_threshold_expression 'I > 2\s(I)'
_cod_data_source_file c8nj00661j2.cif
_cod_data_source_block zn6mq_re-labeled2
_cod_depositor_comments 'Adding full bibliography for 7057277--7057281.cif.'
_cod_original_sg_symbol_H-M 'P 21/c'
_cod_database_code 7057278

loop_
_symmetry_equiv_pos_as_xyz
'x, y, z'
'-x, y+1/2, -z+1/2'
'-x, -y, -z'
'x, -y-1/2, z-1/2'

loop_
_atom_site_label
_atom_site_type_symbol
_atom_site_fract_x
_atom_site_fract_y
_atom_site_fract_z
_atom_site_U_iso_or_equiv
_atom_site_adp_type
_atom_site_occupancy
_atom_site_site_symmetry_order
_atom_site_calc_flag
_atom_site_refinement_flags_posn
_atom_site_refinement_flags_adp
Zn1 Zn 0.20281(3) 0.08653(2) 0.80117(3) 0.04264(14) Uani 1 1 d . .
Cl1 Cl 0.10351(9) 0.12497(6) 0.95068(7) 0.0555(2) Uani 1 1 d . .
Cl2 Cl 0.26072(10) 0.19868(5) 0.69840(8) 0.0621(3) Uani 1 1 d . .
N11 N 0.0869(2) -0.00420(16) 0.7224(2) 0.0390(5) Uani 1 1 d . .
N21 N 0.3693(2) 0.01593(16) 0.8357(2) 0.0406(6) Uani 1 1 d . .
C28 C 0.2604(3) -0.0913(2) 0.9434(3) 0.0432(7) Uani 1 1 d . .
C16 C 0.1686(3) -0.1126(2) 0.4255(3) 0.0475(7) Uani 1 1 d . .
C110 C 0.0354(3) -0.10652(19) 0.5793(2) 0.0396(6) Uani 1 1 d . .
C19 C 0.1136(3) -0.03941(18) 0.6241(2) 0.0376(6) Uani 1 1 d . .
C22 C 0.4784(3) 0.0458(2) 0.7967(3) 0.0457(7) Uani 1 1 d . .
C210 C 0.4903(3) -0.1026(2) 0.9192(2) 0.0426(7) Uani 1 1 d . .
C18 C 0.2196(3) -0.0095(2) 0.5666(3) 0.0463(7) Uani 1 1 d . .
O11 O 0.2097(3) -0.14263(18) 0.3300(2) 0.0661(7) Uani 1 1 d . .
C29 C 0.3736(3) -0.05794(19) 0.8980(2) 0.0373(6) Uani 1 1 d . .
C27 C 0.2643(3) -0.1639(2) 1.0057(3) 0.0492(8) Uani 1 1 d . .
O21 O 0.3710(3) -0.27978(16) 1.0913(2) 0.0714(8) Uani 1 1 d . .
C17 C 0.2457(3) -0.0446(2) 0.4708(3) 0.0510(8) Uani 1 1 d . .
C12 C -0.0124(3) -0.0350(2) 0.7743(3) 0.0455(7) Uani 1 1 d . .
C15 C 0.0656(3) -0.1418(2) 0.4781(3) 0.0465(7) Uani 1 1 d . .
C24 C 0.6032(3) -0.0672(3) 0.8770(3) 0.0526(8) Uani 1 1 d . .
C14 C -0.0672(3) -0.1378(2) 0.6388(3) 0.0489(8) Uani 1 1 d . .
C23 C 0.5968(3) 0.0059(2) 0.8160(3) 0.0520(8) Uani 1 1 d . .
C13 C -0.0907(3) -0.1023(2) 0.7358(3) 0.0534(9) Uani 1 1 d . .
C26 C 0.3817(4) -0.2088(2) 1.0267(3) 0.0505(8) Uani 1 1 d . .
C25 C 0.4918(4) -0.1785(2) 0.9840(3) 0.0523(8) Uani 1 1 d . .
C211 C 0.4850(5) -0.3280(3) 1.1159(5) 0.0987(18) Uani 1 1 d . .
H211 H 0.4648 -0.3762 1.1619 0.148 Uiso 1 1 calc R U
H213 H 0.5206 -0.3502 1.0514 0.148 Uiso 1 1 calc R U
H212 H 0.5465 -0.2902 1.151 0.148 Uiso 1 1 calc R U
C111 C 0.1354(6) -0.2121(3) 0.2816(3) 0.0709(12) Uani 1 1 d . .
H22 H 0.471(3) 0.0972(18) 0.758(2) 0.030(7) Uiso 1 1 d . .
H27 H 0.183(3) -0.189(2) 1.043(3) 0.051(9) Uiso 1 1 d . .
H23 H 0.671(3) 0.029(2) 0.786(3) 0.050(9) Uiso 1 1 d . .
H13 H -0.157(3) -0.124(2) 0.775(3) 0.048(9) Uiso 1 1 d . .
H17 H 0.313(3) -0.028(2) 0.431(3) 0.055(10) Uiso 1 1 d . .
H12 H -0.030(3) -0.009(2) 0.836(3) 0.042(9) Uiso 1 1 d . .
H14 H -0.117(3) -0.179(2) 0.609(3) 0.056(10) Uiso 1 1 d . .
H28 H 0.179(4) -0.060(2) 0.934(3) 0.057(10) Uiso 1 1 d . .
H15 H 0.012(4) -0.184(3) 0.451(3) 0.069(12) Uiso 1 1 d . .
H25 H 0.567(4) -0.204(2) 0.996(3) 0.062(11) Uiso 1 1 d . .
H18 H 0.266(3) 0.033(2) 0.593(3) 0.055(10) Uiso 1 1 d . .
H24 H 0.680(4) -0.096(2) 0.892(3) 0.065(11) Uiso 1 1 d . .
H111 H 0.132(4) -0.267(3) 0.328(4) 0.083(13) Uiso 1 1 d . .
H113 H 0.193(5) -0.224(3) 0.231(4) 0.094(17) Uiso 1 1 d . .
H112 H 0.057(5) -0.187(3) 0.253(4) 0.091(15) Uiso 1 1 d . .

loop_
_atom_site_aniso_label
_atom_site_aniso_U_11
_atom_site_aniso_U_22
_atom_site_aniso_U_33
_atom_site_aniso_U_23
_atom_site_aniso_U_13
_atom_site_aniso_U_12
Zn1 0.0460(2) 0.0390(2) 0.0429(2) 0.00102(14) 0.00039(16) 0.00164(14)
Cl1 0.0638(5) 0.0559(5) 0.0470(5) -0.0048(4) 0.0049(4) 0.0117(4)
Cl2 0.0749(6) 0.0410(4) 0.0708(6) 0.0122(4) 0.0078(5) -0.0010(4)
N11 0.0375(12) 0.0411(13) 0.0385(13) 0.0027(10) 0.0032(11) 0.0013(10)
N21 0.0411(13) 0.0414(13) 0.0395(14) -0.0016(10) 0.0020(11) -0.0010(10)
C28 0.0407(16) 0.0455(17) 0.0430(17) 0.0016(13) -0.0047(13) -0.0022(13)
C16 0.0568(19) 0.0484(17) 0.0373(17) 0.0013(14) 0.0005(15) 0.0053(15)
C110 0.0383(15) 0.0386(15) 0.0419(17) 0.0044(12) -0.0024(13) 0.0049(12)
C19 0.0386(14) 0.0383(15) 0.0358(15) 0.0061(12) -0.0002(12) 0.0053(12)
C22 0.0506(18) 0.0459(18) 0.0407(17) -0.0017(14) 0.0026(14) -0.0040(14)
C210 0.0454(17) 0.0488(17) 0.0336(16) -0.0074(13) -0.0017(13) 0.0069(13)
C18 0.0469(18) 0.0502(18) 0.0419(18) 0.0036(14) 0.0026(14) -0.0058(15)
O11 0.0840(18) 0.0713(17) 0.0437(14) -0.0078(12) 0.0145(13) -0.0053(14)
C29 0.0426(15) 0.0380(14) 0.0311(14) -0.0040(11) -0.0030(12) -0.0003(12)
C27 0.0525(19) 0.0498(18) 0.0452(18) 0.0051(14) -0.0034(15) -0.0098(15)
O21 0.0862(19) 0.0547(15) 0.0723(18) 0.0207(13) -0.0191(15) -0.0044(13)
C17 0.0526(19) 0.059(2) 0.0417(18) 0.0057(15) 0.0124(15) -0.0018(16)
C12 0.0463(17) 0.0495(19) 0.0410(18) -0.0001(14) 0.0072(14) 0.0030(14)
C15 0.0493(18) 0.0440(18) 0.0460(19) -0.0013(14) -0.0036(15) 0.0031(14)
C24 0.0422(18) 0.072(2) 0.0435(19) -0.0087(17) 0.0018(14) 0.0106(16)
C14 0.0431(17) 0.0434(18) 0.060(2) -0.0011(15) 0.0013(16) -0.0064(14)
C23 0.0413(17) 0.069(2) 0.0459(19) -0.0059(17) 0.0073(15) -0.0040(16)
C13 0.0426(17) 0.0535(19) 0.065(2) 0.0032(17) 0.0159(17) -0.0048(15)
C26 0.067(2) 0.0414(17) 0.0426(18) 0.0007(14) -0.0136(16) -0.0025(15)
C25 0.054(2) 0.052(2) 0.050(2) -0.0047(15) -0.0091(16) 0.0110(16)
C211 0.103(4) 0.072(3) 0.119(4) 0.043(3) -0.045(3) -0.004(3)
C111 0.105(4) 0.066(3) 0.042(2) -0.0097(19) -0.005(2) 0.003(3)

loop_
_atom_type_symbol
_atom_type_description
_atom_type_scat_dispersion_real
_atom_type_scat_dispersion_imag
_atom_type_scat_source
C C 0.0033 0.0016 'International Tables Vol C Tables 4.2.6.8 and 6.1.1.4'
H H 0 0 'International Tables Vol C Tables 4.2.6.8 and 6.1.1.4'
N N 0.0061 0.0033 'International Tables Vol C Tables 4.2.6.8 and 6.1.1.4'
O O 0.0106 0.006 'International Tables Vol C Tables 4.2.6.8 and 6.1.1.4'
Zn Zn 0.2839 1.4301 'International Tables Vol C Tables 4.2.6.8 and 6.1.1.4'
Cl Cl 0.1484 0.1585 'International Tables Vol C Tables 4.2.6.8 and 6.1.1.4'

loop_
_geom_angle_atom_site_label_1
_geom_angle_atom_site_label_2
_geom_angle_atom_site_label_3
_geom_angle
N11 Zn1 N21 103.16(9)
N11 Zn1 Cl2 113.26(7)
N21 Zn1 Cl2 106.40(7)
N11 Zn1 Cl1 107.53(7)
N21 Zn1 Cl1 110.96(7)
Cl2 Zn1 Cl1 114.92(4)
C12 N11 C19 118.7(3)
C12 N11 Zn1 117.0(2)
C19 N11 Zn1 124.11(19)
C22 N21 C29 118.4(3)
C22 N21 Zn1 117.5(2)
C29 N21 Zn1 124.1(2)
C27 C28 C29 120.9(3)
C27 C28 H28 119(2)
C29 C28 H28 120(2)
C15 C16 O11 126.3(3)
C15 C16 C17 119.4(3)
O11 C16 C17 114.3(3)
C14 C110 C19 118.1(3)
C14 C110 C15 122.4(3)
C19 C110 C15 119.5(3)
N11 C19 C18 120.6(3)
N11 C19 C110 120.8(3)
C18 C19 C110 118.6(3)
N21 C22 C23 123.2(3)
N21 C22 H22 114.7(18)
C23 C22 H22 122.0(18)
C24 C210 C29 117.8(3)
C24 C210 C25 122.1(3)
C29 C210 C25 120.0(3)
C17 C18 C19 120.4(3)
C17 C18 H18 121(2)
C19 C18 H18 119(2)
C16 O11 C111 116.3(3)
N21 C29 C210 121.3(3)
N21 C29 C28 120.6(3)
C210 C29 C28 118.1(3)
C28 C27 C26 121.0(3)
C28 C27 H27 122.8(18)
C26 C27 H27 116.2(18)
C26 O21 C211 117.5(3)
C18 C17 C16 121.5(3)
C18 C17 H17 124(2)
C16 C17 H17 114(2)
N11 C12 C13 123.3(3)
N11 C12 H12 117(2)
C13 C12 H12 120(2)
C16 C15 C110 120.6(3)
C16 C15 H15 122(3)
C110 C15 H15 117(3)
C23 C24 C210 119.9(3)
C23 C24 H24 123(2)
C210 C24 H24 118(2)
C13 C14 C110 119.9(3)
C13 C14 H14 123(2)
C110 C14 H14 117(2)
C24 C23 C22 119.4(3)
C24 C23 H23 121(2)
C22 C23 H23 120(2)
C14 C13 C12 119.3(3)
C14 C13 H13 119(2)
C12 C13 H13 121(2)
C25 C26 O21 126.1(3)
C25 C26 C27 119.5(3)
O21 C26 C27 114.4(3)
C26 C25 C210 120.5(3)
C26 C25 H25 122(2)
C210 C25 H25 117(3)
O21 C211 H211 109.5
O21 C211 H213 109.5
H211 C211 H213 109.5
O21 C211 H212 109.5
H211 C211 H212 109.5
H213 C211 H212 109.5
O11 C111 H111 112(2)
O11 C111 H113 95(3)
H111 C111 H113 106(4)
O11 C111 H112 108(3)
H111 C111 H112 120(4)
H113 C111 H112 112(4)

loop_
_geom_bond_atom_site_label_1
_geom_bond_atom_site_label_2
_geom_bond_distance
Zn1 N11 2.068(2)
Zn1 N21 2.072(2)
Zn1 Cl2 2.2305(9)
Zn1 Cl1 2.2418(9)
N11 C12 1.319(4)
N11 C19 1.380(4)
N21 C22 1.325(4)
N21 C29 1.370(4)
C28 C27 1.352(4)
C28 C29 1.413(4)
C28 H28 0.98(4)
C16 C15 1.346(5)
C16 O11 1.363(4)
C16 C17 1.419(5)
C110 C14 1.399(4)
C110 C19 1.413(4)
C110 C15 1.422(4)
C19 C18 1.407(4)
C22 C23 1.388(5)
C22 H22 0.92(3)
C210 C24 1.406(5)
C210 C29 1.409(4)
C210 C25 1.414(5)
C18 C17 1.350(5)
C18 H18 0.87(4)
O11 C111 1.435(5)
C27 C26 1.417(5)
C27 H27 1.05(3)
O21 C26 1.356(4)
O21 C211 1.420(5)
C17 H17 0.91(4)
C12 C13 1.387(5)
C12 H12 0.90(3)
C15 H15 0.91(4)
C24 C23 1.351(5)
C24 H24 0.93(4)
C14 C13 1.360(5)
C14 H14 0.88(4)
C23 H23 0.94(3)
C13 H13 0.91(3)
C26 C25 1.356(5)
C25 H25 0.88(4)
C211 H211 0.96
C211 H213 0.96
C211 H212 0.96
C111 H111 1.01(5)
C111 H113 0.90(5)
C111 H112 0.96(5)

loop_
_geom_hbond_atom_site_label_D
_geom_hbond_atom_site_label_H
_geom_hbond_atom_site_label_A
_geom_hbond_distance_DH
_geom_hbond_distance_HA
_geom_hbond_distance_DA
_geom_hbond_angle_DHA
_geom_hbond_site_symmetry_A
C22 H22 Cl2 0.92(3) 2.76(3) 3.451(4) 133(2) .
C23 H23 O11 0.94(3) 2.59(3) 3.449(5) 153(3) 3_656
C13 H13 Cl2 0.91(3) 2.93(3) 3.610(4) 133(3) 2_546
C12 H12 Cl1 0.90(3) 2.84(3) 3.487(4) 130(3) .
C28 H28 Cl1 0.98(4) 2.92(4) 3.673(3) 134(3) .
C18 H18 Cl2 0.87(4) 2.85(4) 3.594(4) 145(3) .
C22 H22 Cl2 0.92(3) 2.76(3) 3.451(4) 133(2) .
C23 H23 O11 0.94(3) 2.59(3) 3.449(5) 153(3) 3_656
C13 H13 Cl2 0.91(3) 2.93(3) 3.610(4) 133(3) 2_546
C12 H12 Cl1 0.90(3) 2.84(3) 3.487(4) 130(3) .
C28 H28 Cl1 0.98(4) 2.92(4) 3.673(3) 134(3) .
C18 H18 Cl2 0.87(4) 2.85(4) 3.594(4) 145(3) .

loop_
_geom_torsion_atom_site_label_1
_geom_torsion_atom_site_label_2
_geom_torsion_atom_site_label_3
_geom_torsion_atom_site_label_4
_geom_torsion
C12 N11 C19 C18 -179.0(3)
Zn1 N11 C19 C18 -4.9(4)
C12 N11 C19 C110 0.6(4)
Zn1 N11 C19 C110 174.70(19)
C14 C110 C19 N11 -1.8(4)
C15 C110 C19 N11 -179.7(3)
C14 C110 C19 C18 177.8(3)
C15 C110 C19 C18 0.0(4)
C29 N21 C22 C23 0.1(5)
Zn1 N21 C22 C23 178.5(3)
N11 C19 C18 C17 179.6(3)
C110 C19 C18 C17 -0.1(4)
C15 C16 O11 C111 -0.1(5)
C17 C16 O11 C111 179.4(3)
C22 N21 C29 C210 -1.2(4)
Zn1 N21 C29 C210 -179.5(2)
C22 N21 C29 C28 178.6(3)
Zn1 N21 C29 C28 0.3(4)
C24 C210 C29 N21 2.1(4)
C25 C210 C29 N21 179.8(3)
C24 C210 C29 C28 -177.7(3)
C25 C210 C29 C28 0.0(4)
C27 C28 C29 N21 -179.5(3)
C27 C28 C29 C210 0.3(4)
C29 C28 C27 C26 -0.4(5)
C19 C18 C17 C16 -0.5(5)
C15 C16 C17 C18 1.3(5)
O11 C16 C17 C18 -178.2(3)
C19 N11 C12 C13 1.1(5)
Zn1 N11 C12 C13 -173.4(3)
O11 C16 C15 C110 178.0(3)
C17 C16 C15 C110 -1.4(5)
C14 C110 C15 C16 -177.0(3)
C19 C110 C15 C16 0.8(4)
C29 C210 C24 C23 -1.8(5)
C25 C210 C24 C23 -179.5(3)
C19 C110 C14 C13 1.4(5)
C15 C110 C14 C13 179.2(3)
C210 C24 C23 C22 0.8(5)
N21 C22 C23 C24 0.2(5)
C110 C14 C13 C12 0.2(5)
N11 C12 C13 C14 -1.5(5)
C211 O21 C26 C25 -1.0(5)
C211 O21 C26 C27 -179.9(4)
C28 C27 C26 C25 0.2(5)
C28 C27 C26 O21 179.3(3)
O21 C26 C25 C210 -178.8(3)
C27 C26 C25 C210 0.1(5)
C24 C210 C25 C26 177.5(3)
C29 C210 C25 C26 -0.2(5)
